data_1571426
loop_
_publ_author_name
'Murphy, Jennifer N.'
'Kobti, Joy-Lynn'
'Dao, Michelle'
'Wear, Darcy'
'Okoko, Michael'
'Pandey, Siyaram'
'Vukotic, V. Nicholas'

_publ_section_title
;
 Therapeutic coordination polymers: tailoring drug release through
 metal-ligand interactions.
;
_journal_issue 19
_journal_name_full 'Chemical science'
_journal_page_first 7041
_journal_page_last 7050
_journal_paper_doi 10.1039/d4sc00732h
_journal_volume 15
_journal_year 2024
_chemical_formula_moiety 'C42 H42 Cl4 Cu N6 O4, 2(C H4 O)'
_chemical_formula_sum 'C44 H50 Cl4 Cu N6 O6'
_chemical_formula_weight 964.24
_space_group_crystal_system triclinic
_space_group_IT_number 2
_space_group_name_Hall '-P 1'
_space_group_name_H-M_alt 'P -1'
_atom_sites_solution_hydrogens mixed
_atom_sites_solution_primary dual
_audit_creation_date 2021-03-03
_audit_creation_method
;
Olex2 1.2
(compiled 2018.05.29 svn.r3508 for OlexSys, GUI svn.r5506)
;
_audit_update_record
;
2023-01-25 deposited with the CCDC.	2024-04-11 downloaded from the CCDC.
;
_cell_angle_alpha 68.678(2)
_cell_angle_beta 77.480(2)
_cell_angle_gamma 81.887(2)
_cell_formula_units_Z 1
_cell_length_a 8.1744(3)
_cell_length_b 11.9929(5)
_cell_length_c 13.8763(6)
_cell_measurement_reflns_used 9879
_cell_measurement_temperature 170.0
_cell_measurement_theta_max 77.3480
_cell_measurement_theta_min 3.9530
_cell_volume 1234.20(9)
_computing_cell_refinement 'SAINT V8.38A (?, 2016)'
_computing_data_reduction 'SAINT V8.38A (?, 2016)'
_computing_molecular_graphics 'Olex2 (Dolomanov et al., 2009)'
_computing_publication_material 'Olex2 (Dolomanov et al., 2009)'
_computing_structure_refinement 'XL (Sheldrick, 2008)'
_computing_structure_solution 'XT (Sheldrick, 2015)'
_diffrn_ambient_temperature 170.0
_diffrn_measured_fraction_theta_full 0.995
_diffrn_measured_fraction_theta_max 0.985
_diffrn_measurement_device_type 'Bruker APEX-II CCD'
_diffrn_measurement_method '\f and \w scans'
_diffrn_radiation_type CuK\a
_diffrn_radiation_wavelength 1.54178
_diffrn_reflns_av_R_equivalents 0.0650
_diffrn_reflns_av_unetI/netI 0.0475
_diffrn_reflns_Laue_measured_fraction_full 0.995
_diffrn_reflns_Laue_measured_fraction_max 0.985
_diffrn_reflns_limit_h_max 10
_diffrn_reflns_limit_h_min -10
_diffrn_reflns_limit_k_max 14
_diffrn_reflns_limit_k_min -14
_diffrn_reflns_limit_l_max 17
_diffrn_reflns_limit_l_min -17
_diffrn_reflns_number 22244
_diffrn_reflns_point_group_measured_fraction_full 0.995
_diffrn_reflns_point_group_measured_fraction_max 0.985
_diffrn_reflns_theta_full 67.679
_diffrn_reflns_theta_max 74.781
_diffrn_reflns_theta_min 3.475
_diffrn_standards_number 0
_exptl_absorpt_coefficient_mu 3.021
_exptl_absorpt_correction_T_max 0.7538
_exptl_absorpt_correction_T_min 0.5531
_exptl_absorpt_correction_type multi-scan
_exptl_absorpt_process_details
;
SADABS-2016/2 (Bruker,2016/2) was used for absorption correction.
wR2(int) was 0.1368 before and 0.0931 after correction.
The Ratio of minimum to maximum transmission is 0.7337.
The \l/2 correction factor is Not present.
;
_exptl_crystal_colour 'clear violet'
_exptl_crystal_colour_lustre clear
_exptl_crystal_colour_primary violet
_exptl_crystal_density_diffrn 1.297
_exptl_crystal_description plate
_exptl_crystal_F_000 501
_exptl_crystal_size_max 0.5
_exptl_crystal_size_mid 0.2
_exptl_crystal_size_min 0.03
_refine_diff_density_max 0.672
_refine_diff_density_min -0.534
_refine_diff_density_rms 0.085
_refine_ls_extinction_method none
_refine_ls_goodness_of_fit_ref 1.064
_refine_ls_hydrogen_treatment constr
_refine_ls_matrix_type full
_refine_ls_number_parameters 279
_refine_ls_number_reflns 4990
_refine_ls_number_restraints 0
_refine_ls_restrained_S_all 1.064
_refine_ls_R_factor_all 0.0692
_refine_ls_R_factor_gt 0.0585
_refine_ls_shift/su_max 0.000
_refine_ls_shift/su_mean 0.000
_refine_ls_structure_factor_coef Fsqd
_refine_ls_weighting_details 'w=1/[\s^2^(Fo^2^)+(0.0744P)^2^+1.6402P] where P=(Fo^2^+2Fc^2^)/3'
_refine_ls_weighting_scheme calc
_refine_ls_wR_factor_gt 0.1520
_refine_ls_wR_factor_ref 0.1613
_reflns_Friedel_coverage 0.000
_reflns_number_gt 4169
_reflns_number_total 4990
_reflns_threshold_expression 'I > 2\s(I)'
_cod_data_source_file d4sc00732h4.cif
_cod_data_source_block jnm116
_cod_depositor_comments 'Adding full bibliography for 1571426--1571436.cif.'
_cod_database_code 1571426
_shelx_shelxl_version_number 2018/3
_shelx_space_group_comment
;
The symmetry employed for this shelxl refinement is uniquely defined
by the following loop, which should always be used as a source of
symmetry information in preference to the above space-group names.
They are only intended as comments.
;
_shelx_estimated_absorpt_t_max 0.915
_shelx_estimated_absorpt_t_min 0.314
_olex2_refinement_description
;
1. Fixed Uiso
 At 1.2 times of:
  All C(H) groups, All C(H,H) groups, All N(H) groups
 At 1.5 times of:
  All C(H,H,H) groups, All O(H) groups
2.a Riding coordinates:
 N007(H007)
2.b Secondary CH2 refined with riding coordinates:
 C2(H2A,H2B), C18(H18A,H18B), C19(H19A,H19B), C20(H20A,H20B), C21(H21A,H21B)
2.c Aromatic/amide H refined with riding coordinates:
 C4(H4), C5(H5), C6(H6), C7(H7), C11(H11), C12(H12), C13(H13), C15(H15),
 C16(H16), C17(H17)
2.d Idealised Me refined as rotating group:
 C22(H22A,H22B,H22C)
2.e Idealised tetrahedral OH refined as rotating group:
 O3(H3)
;
_olex2_submission_special_instructions 'No special instructions were received'

loop_
_space_group_symop_operation_xyz
'x, y, z'
'-x, -y, -z'

loop_
_atom_site_label
_atom_site_type_symbol
_atom_site_fract_x
_atom_site_fract_y
_atom_site_fract_z
_atom_site_U_iso_or_equiv
_atom_site_adp_type
_atom_site_occupancy
_atom_site_site_symmetry_order
_atom_site_calc_flag
_atom_site_refinement_flags_posn
_atom_site_refinement_flags_adp
_atom_site_refinement_flags_occupancy
_atom_site_disorder_assembly
_atom_site_disorder_group
Cu1 Cu 0.500000 0.500000 0.500000 0.02671(17) Uani 1 2 d S T P . .
Cl1 Cl 0.44567(11) 0.55643(8) 0.78342(8) 0.0536(3) Uani 1 1 d . . . . .
Cl2 Cl 0.29629(12) 1.03327(8) 0.68756(8) 0.0506(2) Uani 1 1 d . . . . .
O1 O 0.4320(2) 0.65878(18) 0.51457(17) 0.0327(5) Uani 1 1 d . . . . .
O2 O 0.3657(3) 0.6941(2) 0.35939(18) 0.0413(5) Uani 1 1 d . . . . .
N1 N 0.2707(3) 0.4512(2) 0.56433(19) 0.0296(5) Uani 1 1 d . . . . .
N2 N 0.0121(3) 0.4475(2) 0.65168(19) 0.0317(5) Uani 1 1 d . . . . .
N007 N 0.3381(3) 0.8011(2) 0.6461(2) 0.0343(6) Uani 1 1 d . . . . .
H007 H 0.388236 0.739892 0.628116 0.041 Uiso 1 1 d R . . . .
C1 C 0.3688(3) 0.7260(3) 0.4348(2) 0.0314(6) Uani 1 1 d . . . . .
C2 C 0.2904(4) 0.8482(3) 0.4372(3) 0.0366(7) Uani 1 1 d . . . . .
H2A H 0.377433 0.893689 0.443394 0.044 Uiso 1 1 calc R . . . .
H2B H 0.251446 0.893476 0.369921 0.044 Uiso 1 1 calc R . . . .
C3 C 0.1437(4) 0.8401(2) 0.5271(2) 0.0320(6) Uani 1 1 d . . . . .
C4 C -0.0199(4) 0.8559(3) 0.5092(3) 0.0395(7) Uani 1 1 d . . . . .
H4 H -0.038797 0.868027 0.440834 0.047 Uiso 1 1 calc R . . . .
C5 C -0.1563(4) 0.8545(3) 0.5886(3) 0.0442(8) Uani 1 1 d . . . . .
H5 H -0.267416 0.864504 0.574985 0.053 Uiso 1 1 calc R . . . .
C6 C -0.1297(4) 0.8385(3) 0.6873(3) 0.0414(8) Uani 1 1 d . . . . .
H6 H -0.222766 0.838809 0.741843 0.050 Uiso 1 1 calc R . . . .
C7 C 0.0328(4) 0.8219(3) 0.7079(3) 0.0371(7) Uani 1 1 d . . . . .
H7 H 0.050276 0.811323 0.776257 0.044 Uiso 1 1 calc R . . . .
C8 C 0.1700(3) 0.8209(3) 0.6286(2) 0.0307(6) Uani 1 1 d . . . . .
C9 C 0.3773(4) 0.7939(3) 0.7419(2) 0.0349(7) Uani 1 1 d . . . . .
C10 C 0.4371(4) 0.6876(3) 0.8114(3) 0.0396(7) Uani 1 1 d . . . . .
C11 C 0.4875(5) 0.6822(4) 0.9023(3) 0.0515(9) Uani 1 1 d . . . . .
H11 H 0.532487 0.608649 0.946620 0.062 Uiso 1 1 calc R . . . .
C12 C 0.4719(6) 0.7834(4) 0.9274(3) 0.0619(11) Uani 1 1 d . . . . .
H12 H 0.502797 0.779570 0.990778 0.074 Uiso 1 1 calc R . . . .
C13 C 0.4120(5) 0.8908(4) 0.8622(3) 0.0542(9) Uani 1 1 d . . . . .
H13 H 0.402124 0.961093 0.880016 0.065 Uiso 1 1 calc R . . . .
C14 C 0.3660(4) 0.8959(3) 0.7704(3) 0.0407(7) Uani 1 1 d . . . . .
C15 C 0.1989(4) 0.3551(3) 0.5633(3) 0.0349(7) Uani 1 1 d . . . . .
H15 H 0.252688 0.299534 0.530059 0.042 Uiso 1 1 calc R . . . .
C16 C 0.0400(4) 0.3520(3) 0.6168(3) 0.0382(7) Uani 1 1 d . . . . .
H16 H -0.037790 0.294658 0.628143 0.046 Uiso 1 1 calc R . . . .
C17 C 0.1533(4) 0.5051(3) 0.6182(2) 0.0328(6) Uani 1 1 d . . . . .
H17 H 0.167807 0.575209 0.631315 0.039 Uiso 1 1 calc R . . . .
C18 C -0.1448(4) 0.4764(3) 0.7160(2) 0.0378(7) Uani 1 1 d . . . . .
H18A H -0.238937 0.442748 0.703548 0.045 Uiso 1 1 calc R . . . .
H18B H -0.166896 0.564585 0.693480 0.045 Uiso 1 1 calc R . . . .
C19 C -0.1388(4) 0.4271(3) 0.8332(3) 0.0434(8) Uani 1 1 d . . . . .
H19A H -0.255109 0.423356 0.873333 0.052 Uiso 1 1 calc R . . . .
H19B H -0.086066 0.344311 0.851457 0.052 Uiso 1 1 calc R . . . .
C20 C -0.0417(4) 0.5023(3) 0.8663(3) 0.0425(8) Uani 1 1 d . . . . .
H20A H 0.076574 0.501105 0.829815 0.051 Uiso 1 1 calc R . . . .
H20B H -0.089178 0.586463 0.842914 0.051 Uiso 1 1 calc R . . . .
C21 C -0.0446(5) 0.4605(4) 0.9834(3) 0.0469(8) Uani 1 1 d . . . . .
H21A H 0.008590 0.377912 1.006149 0.056 Uiso 1 1 calc R . . . .
H21B H -0.162965 0.457514 1.020155 0.056 Uiso 1 1 calc R . . . .
O3 O 0.4794(7) 0.1959(5) 0.8435(3) 0.1112(15) Uani 1 1 d . . . . .
H3 H 0.534943 0.233822 0.784792 0.167 Uiso 1 1 calc GR . . . .
C22 C 0.3065(7) 0.2389(5) 0.8478(4) 0.0792(14) Uani 1 1 d . . . . .
H22A H 0.238957 0.186070 0.911060 0.119 Uiso 1 1 calc GR . . . .
H22B H 0.268434 0.239616 0.785327 0.119 Uiso 1 1 calc GR . . . .
H22C H 0.293778 0.320430 0.850102 0.119 Uiso 1 1 calc GR . . . .

loop_
_atom_site_aniso_label
_atom_site_aniso_U_11
_atom_site_aniso_U_22
_atom_site_aniso_U_33
_atom_site_aniso_U_23
_atom_site_aniso_U_13
_atom_site_aniso_U_12
Cu1 0.0238(3) 0.0275(3) 0.0341(3) -0.0174(2) -0.0049(2) -0.0003(2)
Cl1 0.0443(5) 0.0400(4) 0.0752(6) -0.0197(4) -0.0118(4) 0.0025(3)
Cl2 0.0568(5) 0.0401(4) 0.0621(6) -0.0212(4) -0.0203(4) -0.0011(4)
O1 0.0293(10) 0.0313(11) 0.0427(12) -0.0205(9) -0.0058(9) 0.0019(8)
O2 0.0415(12) 0.0460(13) 0.0453(13) -0.0261(11) -0.0081(10) -0.0029(10)
N1 0.0272(12) 0.0298(12) 0.0358(13) -0.0154(10) -0.0061(10) -0.0029(9)
N2 0.0250(12) 0.0397(14) 0.0348(13) -0.0184(11) -0.0042(10) -0.0030(10)
N007 0.0270(12) 0.0415(14) 0.0424(14) -0.0244(12) -0.0082(10) 0.0025(10)
C1 0.0247(13) 0.0328(15) 0.0394(16) -0.0168(13) -0.0012(12) -0.0052(11)
C2 0.0418(17) 0.0294(15) 0.0406(17) -0.0146(13) -0.0100(13) 0.0022(12)
C3 0.0328(15) 0.0228(13) 0.0454(17) -0.0177(12) -0.0080(13) 0.0001(11)
C4 0.0404(17) 0.0322(15) 0.058(2) -0.0251(15) -0.0223(15) 0.0053(13)
C5 0.0293(15) 0.0347(17) 0.079(3) -0.0283(17) -0.0190(16) 0.0026(12)
C6 0.0283(15) 0.0344(16) 0.063(2) -0.0216(15) -0.0016(14) -0.0037(12)
C7 0.0359(16) 0.0307(15) 0.0436(17) -0.0136(13) -0.0031(13) -0.0033(12)
C8 0.0252(13) 0.0264(14) 0.0449(17) -0.0172(12) -0.0070(12) -0.0012(11)
C9 0.0279(14) 0.0415(17) 0.0388(16) -0.0169(14) -0.0056(12) -0.0052(12)
C10 0.0306(15) 0.0419(17) 0.0453(18) -0.0132(14) -0.0049(13) -0.0065(13)
C11 0.045(2) 0.059(2) 0.0415(19) -0.0021(17) -0.0130(15) -0.0070(17)
C12 0.072(3) 0.079(3) 0.042(2) -0.020(2) -0.0195(19) -0.014(2)
C13 0.063(2) 0.060(2) 0.054(2) -0.0303(19) -0.0169(18) -0.0071(19)
C14 0.0398(17) 0.0452(18) 0.0433(18) -0.0201(15) -0.0110(14) -0.0043(14)
C15 0.0296(14) 0.0361(16) 0.0470(18) -0.0237(14) -0.0066(13) -0.0026(12)
C16 0.0355(16) 0.0408(17) 0.0454(18) -0.0211(14) -0.0067(13) -0.0088(13)
C17 0.0287(14) 0.0306(15) 0.0438(17) -0.0205(13) -0.0030(12) -0.0022(11)
C18 0.0262(14) 0.0528(19) 0.0390(17) -0.0226(15) -0.0023(12) -0.0038(13)
C19 0.0341(16) 0.060(2) 0.0406(18) -0.0237(16) 0.0005(13) -0.0110(15)
C20 0.0428(18) 0.051(2) 0.0384(17) -0.0201(15) -0.0030(14) -0.0107(15)
C21 0.049(2) 0.056(2) 0.0378(18) -0.0184(16) -0.0006(15) -0.0146(17)
O3 0.143(4) 0.127(4) 0.066(2) -0.032(2) -0.038(3) 0.008(3)
C22 0.091(4) 0.083(4) 0.069(3) -0.031(3) -0.015(3) -0.005(3)

loop_
_atom_type_symbol
_atom_type_description
_atom_type_scat_dispersion_real
_atom_type_scat_dispersion_imag
_atom_type_scat_source
C C 0.0181 0.0091 'International Tables Vol C Tables 4.2.6.8 and 6.1.1.4'
H H 0.0000 0.0000 'International Tables Vol C Tables 4.2.6.8 and 6.1.1.4'
Cl Cl 0.3639 0.7018 'International Tables Vol C Tables 4.2.6.8 and 6.1.1.4'
Cu Cu -1.9646 0.5888 'International Tables Vol C Tables 4.2.6.8 and 6.1.1.4'
N N 0.0311 0.0180 'International Tables Vol C Tables 4.2.6.8 and 6.1.1.4'
O O 0.0492 0.0322 'International Tables Vol C Tables 4.2.6.8 and 6.1.1.4'

loop_
_geom_angle_atom_site_label_1
_geom_angle_atom_site_label_2
_geom_angle_atom_site_label_3
_geom_angle
_geom_angle_site_symmetry_1
_geom_angle_site_symmetry_3
_geom_angle_publ_flag
O1 Cu1 O1 180.0 2_666 . ?
N1 Cu1 O1 89.46(9) . . ?
N1 Cu1 O1 89.46(9) 2_666 2_666 ?
N1 Cu1 O1 90.54(9) . 2_666 ?
N1 Cu1 O1 90.54(9) 2_666 . ?
N1 Cu1 N1 180.0 . 2_666 ?
C1 O1 Cu1 108.52(18) . . ?
C15 N1 Cu1 127.4(2) . . ?
C17 N1 Cu1 126.7(2) . . ?
C17 N1 C15 105.9(2) . . ?
C16 N2 C18 125.0(3) . . ?
C17 N2 C16 107.2(2) . . ?
C17 N2 C18 127.8(3) . . ?
C9 N007 C8 121.7(3) . . ?
O1 C1 C2 116.5(3) . . ?
O2 C1 O1 122.8(3) . . ?
O2 C1 C2 120.6(3) . . ?
C3 C2 C1 113.2(3) . . ?
C4 C3 C2 120.2(3) . . ?
C4 C3 C8 118.7(3) . . ?
C8 C3 C2 121.0(3) . . ?
C5 C4 C3 121.6(3) . . ?
C6 C5 C4 119.5(3) . . ?
C5 C6 C7 120.3(3) . . ?
C6 C7 C8 120.3(3) . . ?
C3 C8 N007 117.9(3) . . ?
C7 C8 N007 122.5(3) . . ?
C7 C8 C3 119.6(3) . . ?
C10 C9 N007 122.4(3) . . ?
C10 C9 C14 116.1(3) . . ?
C14 C9 N007 121.4(3) . . ?
C9 C10 Cl1 118.3(3) . . ?
C11 C10 Cl1 119.2(3) . . ?
C11 C10 C9 122.4(3) . . ?
C12 C11 C10 119.3(4) . . ?
C11 C12 C13 120.7(3) . . ?
C12 C13 C14 119.5(4) . . ?
C9 C14 Cl2 119.4(2) . . ?
C13 C14 Cl2 118.7(3) . . ?
C13 C14 C9 121.9(3) . . ?
C16 C15 N1 109.2(3) . . ?
C15 C16 N2 106.8(3) . . ?
N1 C17 N2 110.9(3) . . ?
N2 C18 C19 112.7(3) . . ?
C20 C19 C18 113.2(3) . . ?
C21 C20 C19 114.2(3) . . ?
C20 C21 C21 114.0(4) . 2_567 ?

loop_
_geom_bond_atom_site_label_1
_geom_bond_atom_site_label_2
_geom_bond_distance
_geom_bond_site_symmetry_2
_geom_bond_publ_flag
Cu1 O1 1.9770(19) 2_666 ?
Cu1 O1 1.9771(19) . ?
Cu1 N1 1.963(2) . ?
Cu1 N1 1.964(2) 2_666 ?
Cl1 C10 1.741(4) . ?
Cl2 C14 1.733(4) . ?
O1 C1 1.273(4) . ?
O2 C1 1.244(4) . ?
N1 C15 1.372(4) . ?
N1 C17 1.328(4) . ?
N2 C16 1.371(4) . ?
N2 C17 1.336(4) . ?
N2 C18 1.471(4) . ?
N007 C8 1.419(4) . ?
N007 C9 1.404(4) . ?
C1 C2 1.524(4) . ?
C2 C3 1.517(4) . ?
C3 C4 1.387(4) . ?
C3 C8 1.401(4) . ?
C4 C5 1.385(5) . ?
C5 C6 1.373(5) . ?
C6 C7 1.391(4) . ?
C7 C8 1.393(4) . ?
C9 C10 1.389(5) . ?
C9 C14 1.401(5) . ?
C10 C11 1.387(5) . ?
C11 C12 1.362(6) . ?
C12 C13 1.373(6) . ?
C13 C14 1.383(5) . ?
C15 C16 1.348(4) . ?
C18 C19 1.525(5) . ?
C19 C20 1.522(5) . ?
C20 C21 1.512(5) . ?
C21 C21 1.517(7) 2_567 ?
O3 C22 1.431(7) . ?

loop_
_smtbx_masks_void_nr
_smtbx_masks_void_average_x
_smtbx_masks_void_average_y
_smtbx_masks_void_average_z
_smtbx_masks_void_volume
_smtbx_masks_void_count_electrons
_smtbx_masks_void_content
1 0.269 0.000 0.000 177.9 39.8 ?
